data_7015314
loop_
_publ_author_name
'Vajpayee, Vaishali'
'Kim, Hyunuk'
'Mishra, Anurag'
'Mukherjee, Partha Sarathi'
'Stang, Peter J.'
'Lee, Min Hyung'
'Kim, Hwan Kyu'
'Chi, Ki-Whan'

_publ_section_title
;
 Self-assembled molecular squares containing metal-based donor:
 synthesis and application in the sensing of nitro-aromatics.
;
_journal_issue 13
_journal_name_full 'Dalton transactions (Cambridge, England : 2003)'
_journal_page_first 3112
_journal_page_last 3115
_journal_paper_doi 10.1039/c0dt01481h
_journal_volume 40
_journal_year 2011
_chemical_formula_sum 'C127 H157 Cl6 F12 Fe2 N4 O21.5 P8 Pt4 S4'
_chemical_formula_weight 3792.33
_chemical_name_systematic
;
?
;
_space_group_IT_number 14
_symmetry_cell_setting monoclinic
_symmetry_space_group_name_Hall '-P 2ybc'
_symmetry_space_group_name_H-M 'P 1 21/c 1'
_atom_sites_solution_hydrogens geom
_atom_sites_solution_primary direct
_atom_sites_solution_secondary difmap
_audit_creation_method SHELXL-97
_cell_angle_alpha 90.00
_cell_angle_beta 96.35(3)
_cell_angle_gamma 90.00
_cell_formula_units_Z 4
_cell_length_a 13.851(3)
_cell_length_b 22.464(5)
_cell_length_c 51.056(10)
_cell_measurement_reflns_used 19153
_cell_measurement_temperature 100(2)
_cell_measurement_theta_max 30.38
_cell_measurement_theta_min 1.26
_cell_volume 15789(6)
_computing_cell_refinement 'DENZO (Z. Otwinowski and W. Minor, 1997)'
_computing_data_collection 'ADSC Quantum software'
_computing_data_reduction 'HKL2000 (Z. Otwinowski and W. Minor, 1997)'
_computing_molecular_graphics 'Materials Studio 5.0'
_computing_publication_material 'Materials Studio 5.0'
_computing_structure_refinement 'SHELXL-97 (Sheldrick, 1997)'
_computing_structure_solution 'SHELXS-97 (Sheldrick, 1990)'
_diffrn_ambient_temperature 100(2)
_diffrn_measured_fraction_theta_full 0.980
_diffrn_measured_fraction_theta_max 0.816
_diffrn_measurement_device_type 'CCD area detector'
_diffrn_measurement_method 'omega scan'
_diffrn_radiation_monochromator 'Si(111) double crystal monochromator'
_diffrn_radiation_source 'bending magnet 6B MX beamline'
_diffrn_radiation_type synchrotron
_diffrn_radiation_wavelength 0.90000
_diffrn_reflns_av_R_equivalents 0.0660
_diffrn_reflns_av_sigmaI/netI 0.0478
_diffrn_reflns_limit_h_max 15
_diffrn_reflns_limit_h_min -14
_diffrn_reflns_limit_k_max 23
_diffrn_reflns_limit_k_min -23
_diffrn_reflns_limit_l_max 56
_diffrn_reflns_limit_l_min -57
_diffrn_reflns_number 61729
_diffrn_reflns_theta_full 25.00
_diffrn_reflns_theta_max 30.38
_diffrn_reflns_theta_min 1.26
_exptl_absorpt_coefficient_mu 6.479
_exptl_absorpt_correction_T_max 0.5635
_exptl_absorpt_correction_T_min 0.3173
_exptl_absorpt_correction_type multi-scan
_exptl_absorpt_process_details HKL2000
_exptl_crystal_colour colorless
_exptl_crystal_density_diffrn 1.595
_exptl_crystal_density_method 'not measured'
_exptl_crystal_description block
_exptl_crystal_F_000 7508
_exptl_crystal_size_max 0.23
_exptl_crystal_size_mid 0.14
_exptl_crystal_size_min 0.10
_refine_diff_density_max 3.815
_refine_diff_density_min -2.164
_refine_diff_density_rms 0.228
_refine_ls_extinction_coef 0.00074(11)
_refine_ls_extinction_expression Fc^*^=kFc[1+0.001xFc^2^\l^3^/sin(2\q)]^-1/4^
_refine_ls_extinction_method SHELXL
_refine_ls_goodness_of_fit_ref 1.567
_refine_ls_hydrogen_treatment constr
_refine_ls_matrix_type full
_refine_ls_number_parameters 1722
_refine_ls_number_reflns 19153
_refine_ls_number_restraints 1000
_refine_ls_restrained_S_all 1.573
_refine_ls_R_factor_all 0.1474
_refine_ls_R_factor_gt 0.1220
_refine_ls_shift/su_max 0.002
_refine_ls_shift/su_mean 0.000
_refine_ls_structure_factor_coef Fsqd
_refine_ls_weighting_details 'calc w=1/[\s^2^(Fo^2^)+(0.2000P)^2^+0.0000P] where P=(Fo^2^+2Fc^2^)/3'
_refine_ls_weighting_scheme calc
_refine_ls_wR_factor_gt 0.3434
_refine_ls_wR_factor_ref 0.3743
_reflns_number_gt 13674
_reflns_number_total 19153
_reflns_threshold_expression >2sigma(I)
_cod_data_source_file c0dt01481h.txt
_cod_data_source_block p21c
_cod_depositor_comments
;
The following automatic conversions were performed:

'_symmetry_cell_setting' tag value 'Monoclinc' was replaced with
'monoclinic' value as specified in the replacement file
'/home/robertas/cod-tools/perl-scripts/inputs/replacement_values.lst'.

Automatic conversion script
Id: cif_fix_values 3143 2015-03-26 13:38:13Z robertas 
;
_cod_original_cell_volume 15789(5)
_cod_original_sg_symbol_H-M P2(1)/c
_cod_original_formula_sum 'C127 H157 Cl6 F12 Fe2 N4 O21.50 P8 Pt4 S4'
_cod_database_code 7015314

loop_
_symmetry_equiv_pos_as_xyz
'x, y, z'
'-x, y+1/2, -z+1/2'
'-x, -y, -z'
'x, -y-1/2, z-1/2'

loop_
_atom_site_label
_atom_site_type_symbol
_atom_site_fract_x
_atom_site_fract_y
_atom_site_fract_z
_atom_site_U_iso_or_equiv
_atom_site_adp_type
_atom_site_occupancy
_atom_site_symmetry_multiplicity
_atom_site_calc_flag
_atom_site_refinement_flags
_atom_site_disorder_assembly
_atom_site_disorder_group
Pt1 Pt 0.71027(6) 0.53670(4) 0.637501(14) 0.0896(4) Uani 1 1 d . . .
Pt2 Pt 1.47421(8) 0.76789(6) 0.565986(17) 0.1351(5) Uani 1 1 d . . .
Pt3 Pt 1.18899(6) 0.78623(4) 0.725956(13) 0.0851(4) Uani 1 1 d . . .
Pt4 Pt 0.23972(6) 0.24147(4) 0.593465(15) 0.0962(4) Uani 1 1 d . . .
Fe1 Fe 1.3260(2) 0.81000(13) 0.80471(5) 0.0965(8) Uani 1 1 d . . .
Fe2 Fe 0.0232(2) 0.15105(13) 0.62999(5) 0.1003(9) Uani 1 1 d . . .
P1 P 0.6053(4) 0.5654(2) 0.66749(9) 0.0982(14) Uani 1 1 d D . .
P2 P 0.8115(4) 0.5100(3) 0.60715(10) 0.1041(15) Uani 1 1 d D . .
P3 P 1.3779(5) 0.6877(4) 0.55330(11) 0.130(2) Uani 1 1 d DU . .
P4 P 1.5735(8) 0.8468(5) 0.58016(15) 0.177(4) Uani 1 1 d D . .
P5 P 1.3147(4) 0.8485(2) 0.73992(8) 0.0883(13) Uani 1 1 d . . .
P6 P 1.1258(4) 0.7730(2) 0.76514(9) 0.0931(14) Uani 1 1 d . . .
P7 P 0.1994(4) 0.2506(3) 0.63557(9) 0.0986(15) Uani 1 1 d . . .
P8 P 0.1211(4) 0.1799(2) 0.57505(9) 0.0978(14) Uani 1 1 d . . .
N1A N 1.0761(14) 0.7340(8) 0.7055(3) 0.094(4) Uani 1 1 d . . .
N2A N 0.3518(13) 0.3053(8) 0.6031(3) 0.089(4) Uani 1 1 d . . .
N3A N 1.2401(12) 0.7879(8) 0.6882(3) 0.096(5) Uani 1 1 d . . .
N4A N 1.7036(14) 0.7577(9) 0.4424(3) 0.109(5) Uani 1 1 d . . .
C1A C 1.0908(14) 0.6716(8) 0.7069(3) 0.085(5) Uani 1 1 d . . .
H1A H 1.1464 0.6545 0.7166 0.103 Uiso 1 1 calc R . .
C2A C 0.9994(17) 0.7565(9) 0.6941(4) 0.090(5) Uani 1 1 d . . .
H2A H 0.9908 0.7983 0.6953 0.108 Uiso 1 1 calc R . .
C3A C 1.0235(16) 0.6391(9) 0.6940(3) 0.096(5) Uani 1 1 d . . .
H3A H 1.0306 0.5971 0.6941 0.116 Uiso 1 1 calc R . .
C4A C 0.9295(14) 0.7247(9) 0.6804(3) 0.083(5) Uani 1 1 d . . .
H4A H 0.8748 0.7447 0.6716 0.100 Uiso 1 1 calc R . .
C5A C 0.9349(13) 0.6664(10) 0.6789(3) 0.090(5) Uani 1 1 d . . .
C6A C 0.8677(17) 0.6275(10) 0.6657(4) 0.108(6) Uani 1 1 d . . .
C7A C 0.8110(18) 0.5973(13) 0.6529(5) 0.125(7) Uani 1 1 d U . .
C8A C 0.6136(15) 0.4735(10) 0.6226(3) 0.098(6) Uani 1 1 d . . .
C9A C 0.5611(15) 0.4341(10) 0.6165(3) 0.090(5) Uani 1 1 d . . .
C10A C 0.4933(18) 0.3915(11) 0.6111(3) 0.105(6) Uani 1 1 d . . .
C11A C 0.5101(14) 0.3311(9) 0.6167(3) 0.087(5) Uani 1 1 d . . .
H11A H 0.5733 0.3180 0.6234 0.104 Uiso 1 1 calc R . .
C12A C 0.4006(15) 0.4032(10) 0.6010(3) 0.096(5) Uani 1 1 d U . .
H12A H 0.3839 0.4434 0.5969 0.116 Uiso 1 1 calc R . .
C13A C 0.4378(18) 0.2919(11) 0.6128(3) 0.101(6) Uani 1 1 d . . .
H13A H 0.4511 0.2515 0.6175 0.121 Uiso 1 1 calc R . .
C14A C 0.3280(14) 0.3605(11) 0.5962(3) 0.095(5) Uani 1 1 d U . .
H14A H 0.2647 0.3705 0.5883 0.114 Uiso 1 1 calc R . .
C15A C 0.6370(14) 0.5432(9) 0.7020(3) 0.109(5) Uani 1 1 d DU . .
H15A H 0.6004 0.5687 0.7133 0.131 Uiso 1 1 calc R . .
H15B H 0.6150 0.5017 0.7041 0.131 Uiso 1 1 calc R . .
C16A C 0.7438(14) 0.5469(11) 0.7120(4) 0.121(6) Uani 1 1 d DU . .
H16A H 0.7781 0.5129 0.7054 0.145 Uiso 1 1 calc R . .
H16B H 0.7515 0.5462 0.7314 0.145 Uiso 1 1 calc R . .
H16C H 0.7709 0.5840 0.7059 0.145 Uiso 1 1 calc R . .
C17A C 0.602(2) 0.6461(6) 0.6705(4) 0.132(8) Uani 1 1 d D . .
H17A H 0.5458 0.6568 0.6800 0.159 Uiso 1 1 calc R . .
H17B H 0.6614 0.6589 0.6816 0.159 Uiso 1 1 calc R . .
C18A C 0.5947(16) 0.6811(11) 0.6451(4) 0.123(7) Uani 1 1 d D . .
H18A H 0.6590 0.6838 0.6389 0.148 Uiso 1 1 calc R . .
H18B H 0.5704 0.7212 0.6482 0.148 Uiso 1 1 calc R . .
H18E H 0.5499 0.6609 0.6318 0.148 Uiso 1 1 calc R . .
C19A C 0.4807(10) 0.5350(10) 0.6625(3) 0.116(7) Uani 1 1 d D . .
H19A H 0.4831 0.4910 0.6613 0.139 Uiso 1 1 calc R . .
H19B H 0.4450 0.5458 0.6776 0.139 Uiso 1 1 calc R . .
C20A C 0.4290(14) 0.5604(12) 0.6372(4) 0.122(7) Uani 1 1 d D . .
H20A H 0.4244 0.6038 0.6388 0.146 Uiso 1 1 calc R . .
H20B H 0.3636 0.5434 0.6341 0.146 Uiso 1 1 calc R . .
H20E H 0.4656 0.5505 0.6224 0.146 Uiso 1 1 calc R . .
C21A C 0.7484(15) 0.4832(13) 0.5761(3) 0.136(8) Uani 1 1 d D . .
H21A H 0.7149 0.4454 0.5793 0.163 Uiso 1 1 calc R . .
H21B H 0.6984 0.5126 0.5695 0.163 Uiso 1 1 calc R . .
C22A C 0.8167(18) 0.4728(12) 0.5549(5) 0.138(8) Uani 1 1 d DU . .
H22A H 0.8742 0.4982 0.5584 0.166 Uiso 1 1 calc R . .
H22B H 0.7829 0.4826 0.5375 0.166 Uiso 1 1 calc R . .
H22C H 0.8367 0.4309 0.5551 0.166 Uiso 1 1 calc R . .
C23A C 0.885(2) 0.5712(11) 0.5946(5) 0.161(10) Uani 1 1 d DU . .
H23A H 0.9325 0.5853 0.6091 0.193 Uiso 1 1 calc R . .
H23B H 0.9211 0.5553 0.5805 0.193 Uiso 1 1 calc R . .
C24A C 0.824(3) 0.6235(18) 0.5839(9) 0.247(19) Uani 1 1 d DU . .
H24A H 0.8616 0.6481 0.5729 0.296 Uiso 1 1 calc R . .
H24B H 0.8048 0.6474 0.5985 0.296 Uiso 1 1 calc R . .
H24C H 0.7653 0.6088 0.5732 0.296 Uiso 1 1 calc R . .
C25A C 0.9190(19) 0.4666(15) 0.6190(8) 0.218(16) Uani 1 1 d DU . .
H25A H 0.9557 0.4550 0.6043 0.261 Uiso 1 1 calc R . .
H25B H 0.9623 0.4895 0.6320 0.261 Uiso 1 1 calc R . .
C26A C 0.879(3) 0.4123(17) 0.6317(8) 0.208(14) Uani 1 1 d DU . .
H26A H 0.8494 0.4244 0.6473 0.250 Uiso 1 1 calc R . .
H26B H 0.9325 0.3844 0.6368 0.250 Uiso 1 1 calc R . .
H26C H 0.8307 0.3930 0.6191 0.250 Uiso 1 1 calc R . .
C27A C 1.2991(17) 0.7426(11) 0.6844(3) 0.112(7) Uani 1 1 d . . .
H27A H 1.3131 0.7139 0.6980 0.134 Uiso 1 1 calc R . .
C28A C 1.2147(15) 0.8254(9) 0.6695(3) 0.093(5) Uani 1 1 d . . .
H28A H 1.1667 0.8545 0.6718 0.112 Uiso 1 1 calc R . .
C29A C 1.3400(16) 0.7367(10) 0.6613(4) 0.110(6) Uani 1 1 d . . .
H29A H 1.3840 0.7052 0.6591 0.131 Uiso 1 1 calc R . .
C30A C 1.2557(13) 0.8233(10) 0.6470(4) 0.100(6) Uani 1 1 d . . .
H30A H 1.2431 0.8542 0.6344 0.120 Uiso 1 1 calc R . .
C31A C 1.3166(16) 0.7765(11) 0.6417(4) 0.112(7) Uani 1 1 d . . .
C32A C 1.3614(19) 0.7736(12) 0.6179(4) 0.138(9) Uani 1 1 d . . .
C33A C 1.400(2) 0.7690(15) 0.5977(5) 0.152(10) Uani 1 1 d . . .
C34A C 1.544(2) 0.7607(15) 0.5345(5) 0.155(8) Uani 1 1 d U . .
C35A C 1.5805(19) 0.7564(13) 0.5137(5) 0.138(6) Uani 1 1 d U . .
C36A C 1.6251(19) 0.7557(13) 0.4906(5) 0.133(6) Uani 1 1 d U . .
C37A C 1.5874(19) 0.7998(13) 0.4690(5) 0.140(7) Uani 1 1 d U . .
H37A H 1.5362 0.8269 0.4711 0.168 Uiso 1 1 calc R . .
C38A C 1.6918(17) 0.7173(11) 0.4851(4) 0.118(7) Uani 1 1 d . . .
H38A H 1.7130 0.6874 0.4975 0.142 Uiso 1 1 calc R . .
C39A C 1.635(2) 0.7975(13) 0.4450(4) 0.135(8) Uani 1 1 d . . .
H39A H 1.6159 0.8246 0.4311 0.162 Uiso 1 1 calc R . .
C40A C 1.732(2) 0.7197(12) 0.4610(4) 0.125(8) Uani 1 1 d . . .
H40A H 1.7824 0.6925 0.4582 0.150 Uiso 1 1 calc R . .
C42A C 1.3799(16) 0.6657(10) 0.5192(3) 0.115(6) Uani 1 1 d D . .
H42A H 1.3571 0.6994 0.5077 0.138 Uiso 1 1 calc R . .
H42B H 1.4477 0.6568 0.5161 0.138 Uiso 1 1 calc R . .
C43A C 1.317(3) 0.6116(14) 0.5117(5) 0.189(14) Uani 1 1 d D . .
H43A H 1.3412 0.5775 0.5225 0.227 Uiso 1 1 calc R . .
H43B H 1.3199 0.6023 0.4930 0.227 Uiso 1 1 calc R . .
H43C H 1.2498 0.6201 0.5147 0.227 Uiso 1 1 calc R . .
C44A C 1.4115(18) 0.6197(10) 0.5720(4) 0.163(9) Uani 1 1 d DU . .
H44A H 1.3934 0.6234 0.5902 0.195 Uiso 1 1 calc R . .
H44B H 1.3764 0.5851 0.5636 0.195 Uiso 1 1 calc R . .
C45A C 1.5211(18) 0.6103(13) 0.5728(5) 0.160(9) Uani 1 1 d DU . .
H45A H 1.5406 0.6162 0.5551 0.192 Uiso 1 1 calc R . .
H45B H 1.5377 0.5697 0.5787 0.192 Uiso 1 1 calc R . .
H45C H 1.5552 0.6390 0.5850 0.192 Uiso 1 1 calc R . .
C46A C 1.2506(13) 0.6965(13) 0.5585(6) 0.161(9) Uani 1 1 d DU . .
H46A H 1.2130 0.6617 0.5512 0.193 Uiso 1 1 calc R . .
H46B H 1.2448 0.6985 0.5776 0.193 Uiso 1 1 calc R . .
C47A C 1.209(3) 0.7533(15) 0.5452(8) 0.219(14) Uani 1 1 d DU . .
H47A H 1.2331 0.7879 0.5556 0.263 Uiso 1 1 calc R . .
H47B H 1.1381 0.7521 0.5439 0.263 Uiso 1 1 calc R . .
H47C H 1.2299 0.7561 0.5274 0.263 Uiso 1 1 calc R . .
C48A C 1.627(4) 0.873(2) 0.6134(6) 0.49(4) Uani 1 1 d DU . .
H48A H 1.6039 0.8435 0.6260 0.591 Uiso 1 1 calc R . .
H48B H 1.6974 0.8661 0.6138 0.591 Uiso 1 1 calc R . .
C49A C 1.616(7) 0.934(3) 0.6263(12) 0.49(4) Uani 1 1 d DU . .
H49A H 1.5883 0.9620 0.6130 0.588 Uiso 1 1 calc R . .
H49B H 1.6805 0.9477 0.6338 0.588 Uiso 1 1 calc R . .
H49C H 1.5738 0.9301 0.6403 0.588 Uiso 1 1 calc R . .
C50A C 1.652(4) 0.8930(18) 0.5611(8) 0.33(2) Uani 1 1 d DU . .
H50A H 1.7098 0.8684 0.5590 0.401 Uiso 1 1 calc R . .
H50B H 1.6162 0.8971 0.5433 0.401 Uiso 1 1 calc R . .
C51A C 1.690(4) 0.9550(17) 0.5687(12) 0.33(2) Uani 1 1 d DU . .
H51A H 1.6431 0.9759 0.5784 0.393 Uiso 1 1 calc R . .
H51B H 1.6998 0.9775 0.5528 0.393 Uiso 1 1 calc R . .
H51C H 1.7522 0.9515 0.5799 0.393 Uiso 1 1 calc R . .
C52A C 1.468(3) 0.8985(19) 0.5773(12) 0.50(4) Uani 1 1 d DU . .
H52A H 1.4305 0.8893 0.5601 0.596 Uiso 1 1 calc R . .
H52B H 1.4269 0.8856 0.5909 0.596 Uiso 1 1 calc R . .
C53A C 1.471(6) 0.9665(19) 0.579(2) 0.49(4) Uani 1 1 d DU . .
H53A H 1.4071 0.9828 0.5726 0.593 Uiso 1 1 calc R . .
H53B H 1.5196 0.9817 0.5681 0.593 Uiso 1 1 calc R . .
H53C H 1.4886 0.9786 0.5974 0.593 Uiso 1 1 calc R . .
C1B C 1.4251(15) 0.8221(10) 0.7269(3) 0.099(5) Uani 1 1 d . . .
C2B C 1.4602(15) 0.8527(10) 0.7061(4) 0.114(7) Uani 1 1 d . . .
H2B H 1.4307 0.8892 0.7001 0.137 Uiso 1 1 calc R . .
C3B C 1.4648(14) 0.7700(10) 0.7347(4) 0.101(6) Uani 1 1 d . . .
H3B H 1.4401 0.7484 0.7485 0.122 Uiso 1 1 calc R . .
C4B C 1.5395(16) 0.8299(10) 0.6937(4) 0.109(6) Uani 1 1 d . . .
H4B H 1.5646 0.8504 0.6797 0.131 Uiso 1 1 calc R . .
C5B C 1.5434(16) 0.7470(10) 0.7224(4) 0.111(6) Uani 1 1 d . . .
H5B H 1.5708 0.7100 0.7283 0.133 Uiso 1 1 calc R . .
C6B C 1.5796(18) 0.7746(12) 0.7034(5) 0.121(7) Uani 1 1 d . . .
H6B H 1.6332 0.7579 0.6959 0.145 Uiso 1 1 calc R . .
C7B C 1.2960(17) 0.9257(9) 0.7286(3) 0.095(5) Uani 1 1 d . . .
C8B C 1.3677(14) 0.9650(9) 0.7341(3) 0.088(5) Uani 1 1 d . . .
H8B H 1.4261 0.9531 0.7442 0.106 Uiso 1 1 calc R . .
C9B C 1.2115(14) 0.9417(10) 0.7138(3) 0.092(5) Uani 1 1 d . . .
H9B H 1.1616 0.9130 0.7101 0.110 Uiso 1 1 calc R . .
C10B C 1.3576(19) 1.0226(12) 0.7251(4) 0.115(7) Uani 1 1 d . . .
H10B H 1.4073 1.0513 0.7293 0.138 Uiso 1 1 calc R . .
C11B C 1.1980(16) 0.9974(9) 0.7046(3) 0.091(5) Uani 1 1 d . . .
H11B H 1.1383 1.0084 0.6948 0.109 Uiso 1 1 calc R . .
C12B C 1.2702(19) 1.0374(10) 0.7093(4) 0.108(6) Uani 1 1 d . . .
H12B H 1.2625 1.0761 0.7019 0.129 Uiso 1 1 calc R . .
C13B C 1.0515(14) 0.8339(8) 0.7742(3) 0.091(5) Uani 1 1 d . . .
C14B C 0.9931(14) 0.8288(11) 0.7946(3) 0.107(6) Uani 1 1 d . . .
H14B H 0.9932 0.7925 0.8041 0.129 Uiso 1 1 calc R . .
C15B C 1.0463(17) 0.8859(10) 0.7598(3) 0.111(6) Uani 1 1 d . . .
H15D H 1.0828 0.8897 0.7452 0.133 Uiso 1 1 calc R . .
C16B C 0.9353(15) 0.8748(10) 0.8013(4) 0.106(6) Uani 1 1 d . . .
H16D H 0.8953 0.8704 0.8152 0.127 Uiso 1 1 calc R . .
C17B C 0.9890(16) 0.9326(12) 0.7663(5) 0.126(8) Uani 1 1 d . . .
H17D H 0.9854 0.9682 0.7562 0.152 Uiso 1 1 calc R . .
C18B C 0.9371(17) 0.9268(11) 0.7876(4) 0.117(7) Uani 1 1 d . . .
H18D H 0.9015 0.9599 0.7929 0.141 Uiso 1 1 calc R . .
C19B C 1.051(2) 0.7072(12) 0.7652(4) 0.112(7) Uani 1 1 d . . .
C20B C 1.090(2) 0.6514(12) 0.7708(4) 0.133(9) Uani 1 1 d . . .
H20D H 1.1580 0.6504 0.7762 0.160 Uiso 1 1 calc R . .
C21B C 0.956(2) 0.7101(12) 0.7569(4) 0.125(8) Uani 1 1 d . . .
H21D H 0.9249 0.7465 0.7514 0.151 Uiso 1 1 calc R . .
C22B C 1.045(3) 0.5980(14) 0.7697(5) 0.143(9) Uani 1 1 d . . .
H22D H 1.0777 0.5615 0.7735 0.172 Uiso 1 1 calc R . .
C23B C 0.899(2) 0.6508(19) 0.7566(5) 0.159(13) Uani 1 1 d . . .
H23D H 0.8308 0.6490 0.7523 0.191 Uiso 1 1 calc R . .
C24B C 0.953(3) 0.6014(15) 0.7630(8) 0.170(15) Uani 1 1 d . . .
H24D H 0.9183 0.5648 0.7624 0.204 Uiso 1 1 calc R . .
C25B C 0.2850(17) 0.2108(9) 0.6594(3) 0.099(6) Uani 1 1 d . . .
C26B C 0.3569(18) 0.1729(11) 0.6523(5) 0.117(7) Uani 1 1 d . . .
H26D H 0.3583 0.1653 0.6340 0.140 Uiso 1 1 calc R . .
C27B C 0.275(2) 0.2210(11) 0.6854(4) 0.127(6) Uani 1 1 d U . .
H27B H 0.2236 0.2432 0.6914 0.152 Uiso 1 1 calc R . .
C28B C 0.423(2) 0.1464(10) 0.6689(5) 0.121(7) Uani 1 1 d . . .
H28B H 0.4688 0.1202 0.6623 0.145 Uiso 1 1 calc R . .
C29B C 0.354(2) 0.1936(12) 0.7028(5) 0.138(7) Uani 1 1 d U . .
H29B H 0.3543 0.2024 0.7210 0.165 Uiso 1 1 calc R . .
C30B C 0.428(2) 0.1567(13) 0.6964(6) 0.146(7) Uani 1 1 d U . .
H30B H 0.4759 0.1402 0.7091 0.176 Uiso 1 1 calc R . .
C31B C 0.2091(15) 0.3273(9) 0.6444(4) 0.091(5) Uani 1 1 d . . .
C32B C 0.1477(16) 0.3671(11) 0.6332(4) 0.107(6) Uani 1 1 d . . .
H32B H 0.0950 0.3545 0.6209 0.128 Uiso 1 1 calc R . .
C33B C 0.2849(15) 0.3514(10) 0.6619(3) 0.095(5) Uani 1 1 d . . .
H33B H 0.3300 0.3236 0.6702 0.114 Uiso 1 1 calc R . .
C34B C 0.1596(19) 0.4290(11) 0.6392(4) 0.116(7) Uani 1 1 d . . .
H34B H 0.1138 0.4565 0.6309 0.139 Uiso 1 1 calc R . .
C35B C 0.3009(19) 0.4070(13) 0.6682(4) 0.113(7) Uani 1 1 d . . .
H35B H 0.3548 0.4186 0.6803 0.136 Uiso 1 1 calc R . .
C36B C 0.2338(18) 0.4496(11) 0.6562(5) 0.110(6) Uani 1 1 d . . .
H36B H 0.2410 0.4909 0.6599 0.132 Uiso 1 1 calc R . .
C37B C 0.0253(12) 0.2219(8) 0.5588(3) 0.114(7) Uani 1 1 d D . .
C38B C -0.0499(15) 0.1935(8) 0.5438(4) 0.155(8) Uani 1 1 d DU . .
H38B H -0.0518 0.1512 0.5430 0.186 Uiso 1 1 calc R . .
C39B C 0.0263(14) 0.2831(9) 0.5606(4) 0.147(7) Uani 1 1 d DU . .
H39B H 0.0801 0.3028 0.5699 0.176 Uiso 1 1 calc R . .
C40B C -0.1224(16) 0.2266(10) 0.5298(5) 0.165(7) Uani 1 1 d DU . .
H40B H -0.1718 0.2072 0.5185 0.198 Uiso 1 1 calc R . .
C41B C -0.0514(17) 0.3158(9) 0.5487(5) 0.164(7) Uani 1 1 d DU . .
H41B H -0.0553 0.3574 0.5518 0.197 Uiso 1 1 calc R . .
C42B C -0.1230(17) 0.2876(11) 0.5322(6) 0.179(8) Uani 1 1 d DU . .
H42D H -0.1727 0.3104 0.5226 0.214 Uiso 1 1 calc R . .
C43B C 0.1636(13) 0.1344(9) 0.5496(3) 0.117(7) Uani 1 1 d D . .
C44B C 0.2175(17) 0.0844(9) 0.5565(4) 0.146(10) Uani 1 1 d D . .
H44D H 0.2261 0.0720 0.5744 0.175 Uiso 1 1 calc R . .
C45B C 0.1523(14) 0.1517(10) 0.5232(3) 0.130(9) Uani 1 1 d D . .
H45D H 0.1184 0.1872 0.5180 0.156 Uiso 1 1 calc R . .
C46B C 0.260(3) 0.0519(13) 0.5378(6) 0.220(17) Uani 1 1 d D . .
H46D H 0.2958 0.0171 0.5430 0.264 Uiso 1 1 calc R . .
C47B C 0.191(2) 0.1169(13) 0.5049(4) 0.24(3) Uani 1 1 d D . .
H47D H 0.1755 0.1261 0.4868 0.292 Uiso 1 1 calc R . .
C48B C 0.250(3) 0.0694(14) 0.5119(6) 0.22(2) Uani 1 1 d D . .
H48D H 0.2829 0.0492 0.4992 0.266 Uiso 1 1 calc R . .
C1C C 1.2133(16) 0.7578(9) 0.7928(3) 0.103(6) Uani 1 1 d . . .
C2C C 1.2081(15) 0.7771(9) 0.8195(3) 0.095(5) Uani 1 1 d . . .
H2C H 1.1545 0.8004 0.8263 0.113 Uiso 1 1 calc R . .
C3C C 1.2919(17) 0.7569(11) 0.8339(5) 0.117(7) Uani 1 1 d . . .
H3C H 1.3100 0.7648 0.8531 0.141 Uiso 1 1 calc R . .
C4C C 1.3448(16) 0.7221(10) 0.8185(4) 0.103(6) Uani 1 1 d . . .
H4C H 1.4088 0.7033 0.8246 0.124 Uiso 1 1 calc R . .
C5C C 1.3031(17) 0.7231(9) 0.7934(5) 0.112(7) Uani 1 1 d . . .
H5C H 1.3283 0.7032 0.7780 0.135 Uiso 1 1 calc R . .
C6C C 1.3570(14) 0.8591(9) 0.7739(4) 0.095(5) Uani 1 1 d . . .
C7C C 1.4402(15) 0.8456(9) 0.7897(3) 0.099(5) Uani 1 1 d . . .
H7C H 1.4924 0.8203 0.7833 0.118 Uiso 1 1 calc R . .
C8C C 1.4446(15) 0.8641(11) 0.8144(4) 0.114(7) Uani 1 1 d . . .
H8C H 1.4988 0.8578 0.8288 0.137 Uiso 1 1 calc R . .
C9C C 1.358(2) 0.8948(13) 0.8160(4) 0.144(10) Uani 1 1 d . . .
H9C H 1.3383 0.9142 0.8323 0.173 Uiso 1 1 calc R . .
C10C C 1.3001(16) 0.8924(10) 0.7914(4) 0.112(6) Uani 1 1 d . . .
H10C H 1.2352 0.9114 0.7867 0.134 Uiso 1 1 calc R . .
C11C C 0.0725(16) 0.1259(9) 0.5958(4) 0.103(6) Uani 1 1 d . . .
C12C C -0.0248(14) 0.1077(10) 0.5964(4) 0.101(6) Uani 1 1 d . . .
H12C H -0.0810 0.1201 0.5836 0.121 Uiso 1 1 calc R . .
C13C C -0.029(2) 0.0686(10) 0.6167(5) 0.123(8) Uani 1 1 d . . .
H13C H -0.0900 0.0496 0.6215 0.147 Uiso 1 1 calc R . .
C14C C 0.0694(18) 0.0581(10) 0.6303(5) 0.123(7) Uani 1 1 d . . .
H14C H 0.0884 0.0321 0.6459 0.147 Uiso 1 1 calc R . .
C15C C 0.1272(16) 0.0970(10) 0.6181(4) 0.114(7) Uani 1 1 d . . .
H15C H 0.1985 0.1023 0.6232 0.137 Uiso 1 1 calc R . .
C16C C 0.0846(17) 0.2268(9) 0.6437(4) 0.105(6) Uani 1 1 d . . .
C17C C 0.0536(18) 0.1924(10) 0.6643(4) 0.120(7) Uani 1 1 d . . .
H17C H 0.0995 0.1759 0.6791 0.144 Uiso 1 1 calc R . .
C18C C -0.0385(18) 0.1809(11) 0.6616(4) 0.121(6) Uani 1 1 d U . .
H18C H -0.0721 0.1552 0.6738 0.146 Uiso 1 1 calc R . .
C19C C -0.0841(18) 0.2101(11) 0.6401(4) 0.118(6) Uani 1 1 d U . .
H19C H -0.1549 0.2081 0.6337 0.142 Uiso 1 1 calc R . .
C20C C -0.0084(16) 0.2418(10) 0.6268(5) 0.119(7) Uani 1 1 d . . .
H20C H -0.0172 0.2669 0.6106 0.143 Uiso 1 1 calc R . .
S1D S 1.3771(5) 0.6118(3) 0.73223(11) 0.1167(17) Uani 1 1 d D . .
O1D O 1.4565(12) 0.6085(9) 0.7512(4) 0.206(10) Uani 1 1 d D . .
O2D O 1.3035(9) 0.6513(6) 0.7383(2) 0.108(4) Uani 1 1 d D . .
O3D O 1.4036(14) 0.6212(9) 0.7059(3) 0.190(9) Uani 1 1 d D . .
F1D F 1.3886(12) 0.4973(6) 0.7254(3) 0.182(7) Uani 1 1 d D . .
F2D F 1.2891(14) 0.5263(8) 0.7526(3) 0.204(7) Uani 1 1 d DU . .
F3D F 1.2508(13) 0.5373(8) 0.7105(3) 0.201(8) Uani 1 1 d DU . .
C1D C 1.3279(17) 0.5421(9) 0.7290(5) 0.156(9) Uani 1 1 d DU . .
S2D S 0.1444(6) 0.4682(4) 0.56316(16) 0.160(3) Uani 1 1 d DU . .
O4D O 0.077(2) 0.484(2) 0.5804(8) 0.54(5) Uani 1 1 d DU . .
O5D O 0.2376(11) 0.4918(8) 0.5688(4) 0.155(6) Uani 1 1 d DU . .
O6D O 0.143(2) 0.4066(9) 0.5567(9) 0.42(3) Uani 1 1 d DU . .
F4D F 0.0136(11) 0.4630(7) 0.5222(3) 0.168(6) Uani 1 1 d DU . .
F5D F 0.050(2) 0.5490(11) 0.5403(6) 0.39(2) Uani 1 1 d DU . .
F6D F 0.1472(12) 0.5089(9) 0.5152(4) 0.192(7) Uani 1 1 d DU . .
C2D C 0.0891(16) 0.4949(11) 0.5337(4) 0.34(3) Uani 1 1 d DU . .
S3D S 1.9405(8) 0.9393(5) 0.6800(2) 0.217(4) Uani 1 1 d DU . .
O7D O 2.0035(13) 0.9005(8) 0.6949(4) 0.189(8) Uani 1 1 d DU . .
O8D O 1.9646(15) 0.9991(6) 0.6782(4) 0.193(8) Uani 1 1 d DU . .
O9D O 1.8444(14) 0.9362(12) 0.6915(5) 0.308(11) Uani 1 1 d DU . .
F7D F 1.994(2) 0.8980(18) 0.6366(6) 0.58(4) Uani 1 1 d DU . .
F8D F 1.869(2) 0.8535(8) 0.6505(5) 0.283(12) Uani 1 1 d DU . .
F9D F 1.851(2) 0.9405(12) 0.6324(4) 0.319(15) Uani 1 1 d DU . .
C3D C 1.9148(15) 0.9090(8) 0.6492(4) 0.210(14) Uani 1 1 d DU . .
S4D S 1.6637(16) 1.1844(8) 0.5883(4) 0.370(8) Uani 1 1 d DU . .
O10D O 1.739(2) 1.1420(12) 0.5895(7) 0.372(10) Uani 1 1 d DU . .
O11D O 1.576(2) 1.1627(15) 0.5745(7) 0.378(10) Uani 1 1 d DU . .
O12D O 1.647(3) 1.2018(15) 0.6151(5) 0.383(10) Uani 1 1 d DU . .
F10D F 1.629(2) 1.2792(12) 0.5589(5) 0.351(9) Uani 1 1 d DU . .
F11D F 1.7432(17) 1.2883(9) 0.5917(5) 0.266(7) Uani 1 1 d DU . .
F12D F 1.769(2) 1.2369(13) 0.5568(5) 0.374(10) Uani 1 1 d DU . .
C4D C 1.6993(18) 1.2476(10) 0.5734(4) 0.359(8) Uani 1 1 d DU . .
C1E C 1.7474(17) 0.8746(10) 0.7368(4) 0.145(9) Uani 1 1 d DU . .
H1E1 H 1.7967 0.9059 0.7414 0.175 Uiso 1 1 calc R . .
H1E2 H 1.6991 0.8910 0.7230 0.175 Uiso 1 1 calc R . .
Cl1E Cl 1.6911(7) 0.8606(5) 0.76342(17) 0.187(3) Uani 1 1 d DU . .
Cl2E Cl 1.8024(7) 0.8165(5) 0.7242(2) 0.204(4) Uani 1 1 d DU . .
C2E C 1.612(2) 0.5589(16) 0.4738(4) 0.176(11) Uani 1 1 d DU . .
H2E1 H 1.6272 0.5974 0.4659 0.212 Uiso 1 1 calc R . .
H2E2 H 1.6600 0.5298 0.4688 0.212 Uiso 1 1 calc R . .
Cl3E Cl 1.6323(9) 0.5675(5) 0.5071(2) 0.213(4) Uani 1 1 d DU . .
Cl4E Cl 1.5030(13) 0.5373(8) 0.4588(3) 0.295(7) Uani 1 1 d DU . .
C3E C 0.142(3) 0.6432(14) 0.6214(7) 0.208(14) Uani 1 1 d DU . .
H3E1 H 0.1274 0.6177 0.6057 0.250 Uiso 1 1 calc R . .
H3E2 H 0.2100 0.6567 0.6204 0.250 Uiso 1 1 calc R . .
Cl5E Cl 0.160(2) 0.5925(14) 0.6447(6) 0.476(16) Uani 1 1 d DU . .
Cl6E Cl 0.0809(14) 0.7048(9) 0.6118(4) 0.314(8) Uani 1 1 d DU . .
O1W O 1.5814(12) 0.9919(7) 0.6895(3) 0.130(5) Uani 1 1 d U . .
O2W O 1.3676(15) 0.8489(10) 0.4955(4) 0.169(7) Uani 1 1 d U . .
O3W O 1.5570(13) 1.1157(9) 0.6034(4) 0.161(6) Uani 1 1 d U . .
O4W O 1.294(3) 0.5907(16) 0.8179(7) 0.268(13) Uani 1 1 d U . .
O5W O 1.3275(19) 0.9859(11) 0.6508(5) 0.199(9) Uani 1 1 d U . .
O6W O 1.429(2) 0.9589(12) 0.4873(6) 0.214(10) Uani 1 1 d U . .
O7W O -0.102(3) 0.7316(15) 0.5326(7) 0.263(13) Uani 1 1 d U . .
O8W O 0.156(3) 0.4260(17) 0.5182(7) 0.152(11) Uani 0.50 1 d PU . .
O9W O 1.162(4) 0.923(2) 0.5849(11) 0.217(19) Uani 0.50 1 d PU . .
O9W' O 1.270(3) 0.9523(17) 0.6026(8) 0.161(12) Uani 0.50 1 d PU . .
O10W O 1.721(4) 0.783(3) 0.5998(12) 0.23(2) Uani 0.50 1 d PU . .
O11W O 1.901(6) 1.041(4) 0.5366(18) 0.32(4) Uani 0.50 1 d PU . .

loop_
_atom_site_aniso_label
_atom_site_aniso_U_11
_atom_site_aniso_U_22
_atom_site_aniso_U_33
_atom_site_aniso_U_23
_atom_site_aniso_U_13
_atom_site_aniso_U_12
Pt1 0.1053(7) 0.1029(6) 0.0658(5) -0.0045(4) 0.0333(4) -0.0055(4)
Pt2 0.1457(10) 0.2017(12) 0.0693(6) -0.0133(6) 0.0626(6) -0.0072(8)
Pt3 0.1075(6) 0.0989(6) 0.0564(5) -0.0042(3) 0.0423(4) -0.0094(4)
Pt4 0.1071(7) 0.1276(7) 0.0611(5) -0.0153(4) 0.0416(4) -0.0169(5)
Fe1 0.1107(19) 0.124(2) 0.0616(13) 0.0005(13) 0.0403(13) -0.0073(16)
Fe2 0.122(2) 0.118(2) 0.0682(14) -0.0115(13) 0.0447(14) -0.0199(16)
P1 0.114(4) 0.113(4) 0.074(3) -0.007(3) 0.035(3) 0.002(3)
P2 0.108(4) 0.137(4) 0.073(3) -0.010(3) 0.035(3) 0.002(3)
P3 0.147(5) 0.181(6) 0.069(3) 0.009(3) 0.039(3) 0.007(4)
P4 0.223(9) 0.221(9) 0.102(5) -0.008(5) 0.087(5) -0.043(7)
P5 0.107(3) 0.103(3) 0.062(2) -0.001(2) 0.039(2) -0.013(3)
P6 0.124(4) 0.106(3) 0.057(2) -0.007(2) 0.047(2) -0.020(3)
P7 0.120(4) 0.128(4) 0.056(2) -0.015(2) 0.046(3) -0.019(3)
P8 0.117(4) 0.115(4) 0.068(3) -0.008(2) 0.036(3) -0.004(3)
N1A 0.120(13) 0.112(13) 0.054(8) 0.003(7) 0.028(8) -0.014(10)
N2A 0.101(12) 0.117(12) 0.058(8) -0.003(8) 0.044(8) -0.004(9)
N3A 0.102(11) 0.114(12) 0.083(11) -0.018(9) 0.051(9) -0.011(9)
N4A 0.116(12) 0.146(15) 0.075(11) -0.019(10) 0.057(10) -0.020(11)
C1A 0.110(13) 0.081(12) 0.065(9) -0.021(8) 0.004(9) 0.001(10)
C2A 0.108(14) 0.100(13) 0.065(10) 0.007(10) 0.019(11) 0.006(13)
C3A 0.128(15) 0.104(13) 0.065(10) 0.006(10) 0.043(11) 0.006(13)
C4A 0.098(13) 0.092(14) 0.064(10) 0.007(9) 0.022(9) -0.014(10)
C5A 0.099(13) 0.116(16) 0.061(9) 0.003(10) 0.036(9) -0.015(12)
C6A 0.129(16) 0.127(16) 0.072(11) -0.023(11) 0.028(11) -0.039(14)
C7A 0.120(15) 0.166(18) 0.101(13) -0.007(13) 0.063(12) 0.029(14)
C8A 0.101(13) 0.140(17) 0.057(9) -0.024(10) 0.022(9) 0.002(13)
C9A 0.092(13) 0.113(14) 0.064(10) -0.021(10) 0.006(9) -0.017(12)
C10A 0.131(19) 0.15(2) 0.038(8) 0.018(10) 0.038(10) 0.017(16)
C11A 0.096(12) 0.109(15) 0.058(9) -0.009(9) 0.026(8) -0.018(12)
C12A 0.108(13) 0.131(14) 0.059(8) 0.004(9) 0.048(9) 0.004(9)
C13A 0.107(16) 0.139(18) 0.065(10) 0.001(11) 0.042(11) 0.011(15)
C14A 0.095(11) 0.144(15) 0.053(8) 0.008(9) 0.045(8) 0.003(9)
C15A 0.144(12) 0.104(13) 0.085(12) -0.015(10) 0.032(11) 0.014(12)
C16A 0.143(12) 0.133(16) 0.093(13) 0.004(12) 0.042(11) -0.009(14)
C17A 0.19(2) 0.128(17) 0.091(13) 0.002(12) 0.077(14) 0.050(16)
C18A 0.113(15) 0.156(19) 0.110(15) 0.011(14) 0.055(12) 0.025(14)
C19A 0.112(14) 0.149(18) 0.098(14) -0.003(12) 0.066(12) -0.009(13)
C20A 0.100(14) 0.17(2) 0.101(15) 0.015(14) 0.032(11) 0.020(14)
C21A 0.145(19) 0.18(2) 0.086(14) -0.022(14) 0.042(13) -0.016(17)
C22A 0.141(11) 0.142(11) 0.133(11) -0.018(9) 0.027(9) -0.001(9)
C23A 0.149(15) 0.210(19) 0.131(15) -0.022(14) 0.054(13) -0.041(15)
C24A 0.25(2) 0.25(2) 0.24(2) -0.002(10) 0.038(10) -0.006(10)
C25A 0.21(2) 0.23(2) 0.22(2) -0.005(17) 0.030(17) 0.025(17)
C26A 0.206(17) 0.207(17) 0.214(17) 0.005(10) 0.038(10) -0.003(10)
C27A 0.137(17) 0.149(18) 0.056(10) 0.014(11) 0.037(11) -0.002(15)
C28A 0.126(14) 0.099(12) 0.055(9) 0.002(9) 0.017(10) 0.000(11)
C29A 0.134(16) 0.136(16) 0.069(11) -0.008(11) 0.062(11) 0.007(13)
C30A 0.098(12) 0.127(15) 0.083(12) 0.020(11) 0.049(10) 0.029(11)
C31A 0.111(15) 0.16(2) 0.067(11) 0.018(12) 0.026(11) -0.021(14)
C32A 0.16(2) 0.19(2) 0.074(13) 0.009(13) 0.070(13) 0.066(18)
C33A 0.17(2) 0.21(3) 0.084(15) -0.014(16) 0.069(16) -0.01(2)
C34A 0.155(16) 0.226(19) 0.097(12) -0.007(14) 0.069(11) -0.019(15)
C35A 0.135(12) 0.189(14) 0.100(9) -0.031(10) 0.067(9) -0.025(11)
C36A 0.135(12) 0.182(14) 0.094(10) -0.031(9) 0.061(9) -0.051(11)
C37A 0.148(15) 0.181(17) 0.103(11) -0.031(10) 0.063(12) -0.039(13)
C38A 0.143(17) 0.151(18) 0.074(12) -0.010(11) 0.071(12) -0.029(15)
C39A 0.15(2) 0.18(2) 0.087(14) -0.031(15) 0.038(14) -0.011(19)
C40A 0.17(2) 0.140(19) 0.074(13) -0.026(13) 0.045(14) -0.011(16)
C42A 0.134(17) 0.124(16) 0.092(13) -0.004(12) 0.029(12) 0.013(14)
C43A 0.25(3) 0.25(4) 0.078(15) -0.011(19) 0.056(18) -0.03(3)
C44A 0.214(19) 0.198(18) 0.083(13) 0.026(13) 0.049(16) 0.033(18)
C45A 0.23(2) 0.17(2) 0.099(14) 0.033(14) 0.076(16) 0.054(16)
C46A 0.139(11) 0.20(2) 0.15(2) 0.038(18) 0.044(16) -0.016(13)
C47A 0.18(2) 0.25(3) 0.22(3) 0.03(2) -0.01(2) 0.052(18)
C48A 0.50(5) 0.49(5) 0.49(5) -0.006(17) 0.054(19) -0.007(19)
C49A 0.49(4) 0.49(4) 0.49(4) 0.000(10) 0.053(11) -0.001(10)
C50A 0.35(3) 0.33(3) 0.32(3) 0.005(18) 0.040(18) -0.015(17)
C51A 0.33(3) 0.33(3) 0.32(3) 0.005(10) 0.034(10) -0.007(10)
C52A 0.50(5) 0.49(4) 0.50(5) 0.000(19) 0.056(19) 0.003(19)
C53A 0.49(4) 0.50(4) 0.49(4) 0.000(10) 0.057(11) -0.002(10)
C1B 0.117(14) 0.113(15) 0.070(10) -0.009(10) 0.030(10) -0.015(12)
C2B 0.134(15) 0.142(16) 0.080(11) -0.024(11) 0.072(11) -0.019(13)
C3B 0.096(13) 0.122(16) 0.092(13) 0.000(11) 0.038(10) 0.030(12)
C4B 0.130(16) 0.109(15) 0.097(13) -0.021(11) 0.053(12) -0.027(13)
C5B 0.127(16) 0.113(15) 0.102(14) 0.012(11) 0.057(13) -0.004(12)
C6B 0.129(17) 0.134(19) 0.106(16) -0.013(14) 0.045(13) 0.007(15)
C7B 0.132(16) 0.108(14) 0.050(9) -0.003(9) 0.035(10) -0.008(14)
C8B 0.093(12) 0.099(14) 0.076(11) -0.002(10) 0.025(9) -0.009(11)
C9B 0.105(14) 0.120(16) 0.057(9) -0.007(10) 0.042(10) 0.014(11)
C10B 0.132(19) 0.15(2) 0.072(12) -0.023(13) 0.058(13) -0.037(15)
C11B 0.123(15) 0.087(13) 0.068(10) -0.008(9) 0.027(10) -0.017(12)
C12B 0.126(17) 0.125(17) 0.080(12) -0.007(11) 0.046(13) 0.001(15)
C13B 0.117(13) 0.105(13) 0.057(9) -0.010(9) 0.032(9) -0.029(10)
C14B 0.114(14) 0.151(18) 0.060(10) 0.002(11) 0.024(10) 0.017(13)
C15B 0.161(18) 0.126(15) 0.059(9) 0.007(10) 0.063(11) 0.006(14)
C16B 0.122(15) 0.133(17) 0.073(11) -0.007(11) 0.054(11) 0.000(13)
C17B 0.127(16) 0.146(19) 0.115(16) 0.044(15) 0.055(14) 0.039(15)
C18B 0.143(17) 0.126(17) 0.089(13) 0.006(13) 0.040(13) 0.028(14)
C19B 0.14(2) 0.14(2) 0.060(11) -0.020(11) 0.048(12) -0.029(16)
C20B 0.23(3) 0.102(17) 0.079(13) -0.009(12) 0.073(15) -0.036(19)
C21B 0.14(2) 0.17(2) 0.073(12) -0.021(13) 0.054(13) -0.030(18)
C22B 0.21(3) 0.13(2) 0.097(16) -0.007(14) 0.055(19) -0.03(2)
C23B 0.127(19) 0.28(4) 0.087(14) -0.07(2) 0.066(14) -0.08(3)
C24B 0.18(3) 0.13(2) 0.21(4) 0.04(2) 0.11(3) 0.02(2)
C25B 0.133(16) 0.102(13) 0.067(11) 0.008(9) 0.028(11) -0.015(12)
C26B 0.122(16) 0.117(16) 0.116(17) 0.019(14) 0.033(15) -0.025(14)
C27B 0.171(17) 0.135(15) 0.078(11) 0.014(10) 0.033(10) -0.050(12)
C28B 0.147(19) 0.099(14) 0.118(17) 0.033(13) 0.020(15) -0.024(14)
C29B 0.165(17) 0.144(16) 0.106(12) 0.034(11) 0.026(10) -0.064(12)
C30B 0.154(17) 0.149(18) 0.139(16) 0.039(14) 0.026(14) -0.063(12)
C31B 0.094(13) 0.115(14) 0.073(11) 0.000(11) 0.047(10) -0.009(12)
C32B 0.109(14) 0.141(19) 0.082(12) -0.017(13) 0.058(11) 0.006(15)
C33B 0.112(14) 0.113(16) 0.070(11) -0.002(10) 0.053(11) -0.002(12)
C34B 0.15(2) 0.119(18) 0.087(13) -0.004(12) 0.050(14) -0.015(15)
C35B 0.138(18) 0.135(19) 0.074(12) -0.011(13) 0.042(12) -0.032(17)
C36B 0.120(16) 0.119(16) 0.098(14) -0.012(14) 0.048(13) -0.031(15)
C37B 0.115(16) 0.154(19) 0.081(12) -0.028(12) 0.041(11) -0.034(14)
C38B 0.129(16) 0.197(17) 0.138(17) 0.019(15) 0.007(13) -0.029(14)
C39B 0.147(15) 0.156(18) 0.141(17) 0.014(14) 0.028(12) 0.020(13)
C40B 0.147(15) 0.200(16) 0.146(16) 0.036(14) -0.001(12) -0.032(13)
C41B 0.137(15) 0.183(15) 0.169(17) 0.001(13) 0.008(12) 0.018(11)
C42B 0.160(15) 0.204(16) 0.168(16) 0.017(15) 0.003(12) -0.009(14)
C43B 0.111(15) 0.142(19) 0.100(15) 0.009(13) 0.024(11) -0.044(14)
C44B 0.21(3) 0.109(16) 0.130(19) 0.009(15) 0.084(19) 0.033(18)
C45B 0.152(18) 0.18(2) 0.069(11) -0.037(13) 0.058(12) -0.069(17)
C46B 0.30(5) 0.17(3) 0.20(4) -0.02(3) 0.08(4) 0.03(3)
C47B 0.27(4) 0.38(6) 0.086(17) -0.04(3) 0.07(2) -0.20(5)
C48B 0.39(7) 0.14(3) 0.14(3) -0.03(2) 0.04(4) 0.01(3)
C1C 0.131(16) 0.127(15) 0.057(10) -0.002(9) 0.036(10) 0.006(13)
C2C 0.116(14) 0.111(13) 0.061(10) 0.008(9) 0.030(10) 0.004(11)
C3C 0.118(16) 0.142(18) 0.094(14) 0.016(13) 0.019(14) -0.006(14)
C4C 0.118(14) 0.139(16) 0.060(11) 0.013(10) 0.038(10) 0.010(12)
C5C 0.137(17) 0.103(13) 0.114(17) -0.003(11) 0.087(14) 0.006(12)
C6C 0.099(13) 0.107(13) 0.085(11) -0.016(10) 0.030(11) -0.018(11)
C7C 0.100(14) 0.138(16) 0.064(10) 0.007(10) 0.036(10) -0.001(12)
C8C 0.079(12) 0.19(2) 0.083(14) 0.024(13) 0.038(10) -0.010(13)
C9C 0.19(3) 0.20(3) 0.051(11) -0.017(13) 0.011(13) -0.07(2)
C10C 0.118(14) 0.126(16) 0.100(14) -0.010(12) 0.057(12) -0.015(12)
C11C 0.132(16) 0.106(13) 0.078(12) 0.002(10) 0.039(11) -0.013(12)
C12C 0.097(13) 0.140(16) 0.072(11) -0.018(11) 0.037(9) -0.023(12)
C13C 0.16(2) 0.109(15) 0.108(16) -0.016(13) 0.057(16) -0.037(15)
C14C 0.127(17) 0.120(16) 0.115(16) 0.021(13) -0.009(14) -0.033(14)
C15C 0.107(14) 0.144(18) 0.096(14) -0.005(13) 0.034(12) -0.041(13)
C16C 0.129(17) 0.116(14) 0.076(11) 0.001(10) 0.036(12) -0.019(12)
C17C 0.136(19) 0.129(17) 0.101(15) -0.020(12) 0.046(13) -0.046(14)
C18C 0.133(16) 0.154(16) 0.087(11) -0.008(10) 0.057(11) -0.018(13)
C19C 0.133(15) 0.149(16) 0.082(10) -0.017(10) 0.050(10) -0.027(12)
C20C 0.106(15) 0.117(16) 0.140(19) -0.039(14) 0.038(14) -0.017(12)
S1D 0.123(4) 0.136(4) 0.097(4) -0.003(3) 0.038(3) 0.007(4)
O1D 0.150(16) 0.170(18) 0.28(3) 0.021(18) -0.046(18) 0.026(14)
O2D 0.112(9) 0.128(10) 0.090(8) -0.006(7) 0.041(7) 0.030(8)
O3D 0.23(2) 0.21(2) 0.152(15) -0.058(14) 0.114(15) -0.004(16)
F1D 0.257(19) 0.123(10) 0.180(15) -0.029(10) 0.087(14) 0.011(12)
F2D 0.230(11) 0.188(10) 0.200(11) 0.018(8) 0.052(9) -0.012(8)
F3D 0.226(19) 0.189(15) 0.194(17) -0.073(13) 0.053(13) -0.069(14)
C1D 0.17(2) 0.142(19) 0.17(2) -0.031(18) 0.083(13) -0.015(19)
S2D 0.143(6) 0.210(8) 0.133(5) 0.038(5) 0.035(4) 0.018(5)
O4D 0.54(5) 0.54(5) 0.53(5) 0.002(10) 0.059(12) -0.002(10)
O5D 0.146(9) 0.166(9) 0.151(9) -0.002(8) 0.014(8) -0.010(8)
O6D 0.42(3) 0.42(3) 0.42(3) 0.007(10) 0.034(11) -0.005(10)
F4D 0.166(9) 0.185(9) 0.154(9) 0.015(7) 0.026(7) -0.010(8)
F5D 0.39(2) 0.38(2) 0.39(2) -0.007(10) 0.042(10) 0.007(10)
F6D 0.185(10) 0.212(10) 0.184(10) 0.023(8) 0.043(8) -0.006(8)
C2D 0.34(4) 0.36(4) 0.32(4) 0.02(2) 0.04(2) -0.01(2)
S3D 0.230(9) 0.165(7) 0.243(10) 0.064(7) -0.032(7) -0.042(7)
O7D 0.192(11) 0.178(11) 0.194(11) 0.007(9) 0.013(9) 0.008(9)
O8D 0.205(11) 0.180(11) 0.196(11) 0.002(9) 0.030(9) -0.006(9)
O9D 0.299(13) 0.317(15) 0.311(15) 0.008(10) 0.054(9) -0.008(10)
F7D 0.58(4) 0.58(4) 0.58(4) 0.008(10) 0.074(11) 0.004(10)
F8D 0.289(14) 0.268(14) 0.287(15) 0.006(10) 0.006(10) -0.030(10)
F9D 0.328(17) 0.309(17) 0.317(17) 0.017(10) 0.019(10) 0.003(10)
C3D 0.22(2) 0.148(18) 0.25(2) 0.014(17) -0.008(18) 0.006(16)
S4D 0.389(13) 0.326(11) 0.394(12) -0.043(8) 0.044(10) -0.023(7)
O10D 0.373(12) 0.373(12) 0.370(14) 0.000(9) 0.035(9) -0.003(10)
O11D 0.367(11) 0.381(14) 0.386(13) 0.000(10) 0.036(9) -0.014(9)
O12D 0.393(14) 0.388(14) 0.368(10) 0.001(9) 0.044(9) 0.006(9)
F10D 0.330(11) 0.376(12) 0.343(12) -0.026(9) 0.022(8) -0.033(9)
F11D 0.240(11) 0.292(10) 0.276(10) 0.051(8) 0.072(8) 0.029(8)
F12D 0.389(12) 0.382(14) 0.357(12) -0.046(8) 0.063(10) 0.012(9)
C4D 0.350(15) 0.359(13) 0.371(15) -0.019(8) 0.054(8) 0.004(8)
C1E 0.155(16) 0.143(15) 0.134(15) -0.013(13) 0.000(13) 0.008(13)
Cl1E 0.197(6) 0.224(7) 0.149(5) -0.016(5) 0.059(5) -0.033(6)
Cl2E 0.173(6) 0.235(7) 0.208(7) -0.023(6) 0.047(6) 0.014(6)
C2E 0.202(19) 0.187(18) 0.141(17) -0.024(15) 0.023(15) -0.018(16)
Cl3E 0.244(8) 0.228(7) 0.175(6) 0.012(6) 0.067(6) 0.022(6)
Cl4E 0.290(10) 0.322(11) 0.276(10) 0.010(8) 0.042(8) -0.003(8)
C3E 0.21(2) 0.23(2) 0.19(2) 0.077(17) 0.033(16) -0.032(17)
Cl5E 0.481(18) 0.478(18) 0.469(18) -0.006(10) 0.058(10) 0.006(10)
Cl6E 0.296(11) 0.313(11) 0.337(11) -0.006(9) 0.051(9) -0.007(9)
O1W 0.146(8) 0.128(8) 0.123(8) 0.007(7) 0.043(7) -0.002(7)
O2W 0.163(10) 0.183(10) 0.165(10) 0.004(8) 0.038(8) 0.004(8)
O3W 0.150(9) 0.172(10) 0.167(10) 0.020(8) 0.037(8) 0.016(8)
O4W 0.267(16) 0.269(16) 0.267(16) 0.003(10) 0.033(10) 0.010(10)
O5W 0.213(12) 0.188(11) 0.197(12) 0.001(9) 0.020(9) -0.008(9)
O6W 0.206(12) 0.214(13) 0.226(13) 0.000(9) 0.049(9) -0.002(9)
O7W 0.275(16) 0.256(15) 0.258(16) 0.010(10) 0.022(10) 0.006(10)
O8W 0.151(14) 0.157(14) 0.151(14) -0.001(10) 0.027(10) -0.009(10)
O9W 0.22(2) 0.22(2) 0.22(2) 0.016(10) 0.023(10) 0.000(10)
O9W' 0.166(15) 0.155(15) 0.161(15) 0.004(10) 0.013(10) -0.008(10)
O10W 0.23(2) 0.24(2) 0.23(2) 0.004(10) 0.030(10) -0.007(10)
O11W 0.32(4) 0.32(4) 0.32(4) 0.000(10) 0.037(11) -0.003(10)

loop_
_atom_type_symbol
_atom_type_description
_atom_type_scat_dispersion_real
_atom_type_scat_dispersion_imag
_atom_type_scat_source
C C -0.0020 0.0028 'International Tables Vol C Tables 4.2.6.8 and 6.1.1.4'
H H 0.0000 0.0000 'International Tables Vol C Tables 4.2.6.8 and 6.1.1.4'
N N -0.0031 0.0056 'International Tables Vol C Tables 4.2.6.8 and 6.1.1.4'
O O -0.0042 0.0102 'International Tables Vol C Tables 4.2.6.8 and 6.1.1.4'
F F -0.0055 0.0172 'International Tables Vol C Tables 4.2.6.8 and 6.1.1.4'
P P 0.1274 0.1530 'International Tables Vol C Tables 4.2.6.8 and 6.1.1.4'
S S 0.1497 0.1990 'International Tables Vol C Tables 4.2.6.8 and 6.1.1.4'
Cl Cl 0.1723 0.2541 'International Tables Vol C Tables 4.2.6.8 and 6.1.1.4'
Fe Fe 0.1487 1.2947 'International Tables Vol C Tables 4.2.6.8 and 6.1.1.4'
Pt Pt -7.6156 10.5557 'International Tables Vol C Tables 4.2.6.8 and 6.1.1.4'

loop_
_geom_angle_atom_site_label_1
_geom_angle_atom_site_label_2
_geom_angle_atom_site_label_3
_geom_angle
_geom_angle_site_symmetry_1
_geom_angle_site_symmetry_3
_geom_angle_publ_flag
C8A Pt1 C7A 177.7(9) . . ?
C8A Pt1 P2 89.5(5) . . ?
C7A Pt1 P2 89.5(5) . . ?
C8A Pt1 P1 90.4(5) . . ?
C7A Pt1 P1 90.7(5) . . ?
P2 Pt1 P1 178.5(2) . . ?
C34A Pt2 C33A 175.9(13) . . ?
C34A Pt2 P3 91.7(9) . . ?
C33A Pt2 P3 84.5(9) . . ?
C34A Pt2 P4 89.3(9) . . ?
C33A Pt2 P4 94.5(9) . . ?
P3 Pt2 P4 177.9(3) . . ?
N3A Pt3 N1A 82.3(6) . . ?
N3A Pt3 P5 87.3(4) . . ?
N1A Pt3 P5 168.9(4) . . ?
N3A Pt3 P6 172.8(4) . . ?
N1A Pt3 P6 91.4(4) . . ?
P5 Pt3 P6 99.13(17) . . ?
N4A Pt4 N2A 81.9(6) 3_766 . ?
N4A Pt4 P8 88.1(5) 3_766 . ?
N2A Pt4 P8 168.8(4) . . ?
N4A Pt4 P7 170.2(5) 3_766 . ?
N2A Pt4 P7 88.3(3) . . ?
P8 Pt4 P7 101.71(18) . . ?
C1C Fe1 C10C 109.8(9) . . ?
C1C Fe1 C2C 42.2(7) . . ?
C10C Fe1 C2C 110.3(8) . . ?
C1C Fe1 C7C 138.1(7) . . ?
C10C Fe1 C7C 67.6(8) . . ?
C2C Fe1 C7C 177.8(9) . . ?
C1C Fe1 C3C 68.7(9) . . ?
C10C Fe1 C3C 139.3(9) . . ?
C2C Fe1 C3C 40.1(8) . . ?
C7C Fe1 C3C 141.6(9) . . ?
C1C Fe1 C6C 108.2(8) . . ?
C10C Fe1 C6C 42.9(7) . . ?
C2C Fe1 C6C 138.5(8) . . ?
C7C Fe1 C6C 39.9(7) . . ?
C3C Fe1 C6C 176.4(9) . . ?
C1C Fe1 C9C 141.2(12) . . ?
C10C Fe1 C9C 41.2(9) . . ?
C2C Fe1 C9C 113.4(10) . . ?
C7C Fe1 C9C 65.0(10) . . ?
C3C Fe1 C9C 114.1(9) . . ?
C6C Fe1 C9C 69.4(8) . . ?
C1C Fe1 C5C 42.5(9) . . ?
C10C Fe1 C5C 140.6(10) . . ?
C2C Fe1 C5C 69.5(8) . . ?
C7C Fe1 C5C 112.1(8) . . ?
C3C Fe1 C5C 66.6(9) . . ?
C6C Fe1 C5C 109.9(8) . . ?
C9C Fe1 C5C 176.4(12) . . ?
C1C Fe1 C8C 176.1(7) . . ?
C10C Fe1 C8C 69.0(9) . . ?
C2C Fe1 C8C 141.7(8) . . ?
C7C Fe1 C8C 38.0(7) . . ?
C3C Fe1 C8C 114.8(9) . . ?
C6C Fe1 C8C 68.3(8) . . ?
C9C Fe1 C8C 40.0(10) . . ?
C5C Fe1 C8C 136.3(10) . . ?
C1C Fe1 C4C 67.2(8) . . ?
C10C Fe1 C4C 176.8(9) . . ?
C2C Fe1 C4C 66.7(8) . . ?
C7C Fe1 C4C 115.4(8) . . ?
C3C Fe1 C4C 39.1(8) . . ?
C6C Fe1 C4C 138.5(8) . . ?
C9C Fe1 C4C 140.6(9) . . ?
C5C Fe1 C4C 37.8(8) . . ?
C8C Fe1 C4C 114.1(9) . . ?
C17C Fe2 C11C 146.3(9) . . ?
C17C Fe2 C16C 41.6(8) . . ?
C11C Fe2 C16C 111.6(8) . . ?
C17C Fe2 C12C 172.8(8) . . ?
C11C Fe2 C12C 40.9(7) . . ?
C16C Fe2 C12C 142.8(8) . . ?
C17C Fe2 C18C 37.6(8) . . ?
C11C Fe2 C18C 173.5(10) . . ?
C16C Fe2 C18C 68.8(9) . . ?
C12C Fe2 C18C 135.2(9) . . ?
C17C Fe2 C15C 117.1(10) . . ?
C11C Fe2 C15C 42.0(8) . . ?
C16C Fe2 C15C 109.1(9) . . ?
C12C Fe2 C15C 68.6(8) . . ?
C18C Fe2 C15C 144.5(10) . . ?
C17C Fe2 C20C 68.5(11) . . ?
C11C Fe2 C20C 107.1(9) . . ?
C16C Fe2 C20C 43.2(9) . . ?
C12C Fe2 C20C 111.1(10) . . ?
C18C Fe2 C20C 68.5(10) . . ?
C15C Fe2 C20C 135.4(8) . . ?
C17C Fe2 C13C 137.5(9) . . ?
C11C Fe2 C13C 66.9(8) . . ?
C16C Fe2 C13C 175.0(11) . . ?
C12C Fe2 C13C 38.9(8) . . ?
C18C Fe2 C13C 113.2(10) . . ?
C15C Fe2 C13C 66.5(9) . . ?
C20C Fe2 C13C 141.6(11) . . ?
C17C Fe2 C19C 64.8(10) . . ?
C11C Fe2 C19C 134.7(9) . . ?
C16C Fe2 C19C 70.1(9) . . ?
C12C Fe2 C19C 109.8(9) . . ?
C18C Fe2 C19C 38.8(9) . . ?
C15C Fe2 C19C 176.4(9) . . ?
C20C Fe2 C19C 41.7(8) . . ?
C13C Fe2 C19C 114.4(10) . . ?
C17C Fe2 C14C 114.0(10) . . ?
C11C Fe2 C14C 67.3(9) . . ?
C16C Fe2 C14C 134.5(9) . . ?
C12C Fe2 C14C 67.3(9) . . ?
C18C Fe2 C14C 117.4(10) . . ?
C15C Fe2 C14C 38.0(8) . . ?
C20C Fe2 C14C 173.3(9) . . ?
C13C Fe2 C14C 40.6(9) . . ?
C19C Fe2 C14C 144.9(9) . . ?
C17A P1 C15A 101.2(9) . . ?
C17A P1 C19A 110.4(12) . . ?
C15A P1 C19A 98.7(9) . . ?
C17A P1 Pt1 110.9(7) . . ?
C15A P1 Pt1 117.2(6) . . ?
C19A P1 Pt1 116.8(6) . . ?
C25A P2 C21A 113.9(17) . . ?
C25A P2 C23A 93.1(16) . . ?
C21A P2 C23A 99.9(13) . . ?
C25A P2 Pt1 117.0(14) . . ?
C21A P2 Pt1 114.0(7) . . ?
C23A P2 Pt1 116.0(10) . . ?
C42A P3 C46A 106.7(12) . . ?
C42A P3 C44A 104.1(11) . . ?
C46A P3 C44A 102.0(11) . . ?
C42A P3 Pt2 114.5(8) . . ?
C46A P3 Pt2 114.5(11) . . ?
C44A P3 Pt2 113.7(10) . . ?
C50A P4 C52A 96.3(12) . . ?
C50A P4 C48A 96.3(12) . . ?
C52A P4 C48A 96.0(12) . . ?
C50A P4 Pt2 128.8(14) . . ?
C52A P4 Pt2 91.1(17) . . ?
C48A P4 Pt2 133.2(18) . . ?
C6C P5 C1B 101.5(9) . . ?
C6C P5 C7B 101.5(9) . . ?
C1B P5 C7B 106.6(9) . . ?
C6C P5 Pt3 122.8(6) . . ?
C1B P5 Pt3 109.0(6) . . ?
C7B P5 Pt3 113.8(8) . . ?
C19B P6 C1C 100.4(11) . . ?
C19B P6 C13B 106.1(11) . . ?
C1C P6 C13B 107.3(9) . . ?
C19B P6 Pt3 112.6(6) . . ?
C1C P6 Pt3 115.0(7) . . ?
C13B P6 Pt3 114.2(6) . . ?
C16C P7 C31B 106.1(9) . . ?
C16C P7 C25B 103.3(10) . . ?
C31B P7 C25B 106.2(10) . . ?
C16C P7 Pt4 120.7(7) . . ?
C31B P7 Pt4 107.7(6) . . ?
C25B P7 Pt4 111.9(7) . . ?
C37B P8 C11C 109.3(10) . . ?
C37B P8 C43B 104.7(8) . . ?
C11C P8 C43B 102.4(9) . . ?
C37B P8 Pt4 110.0(7) . . ?
C11C P8 Pt4 118.0(7) . . ?
C43B P8 Pt4 111.4(6) . . ?
C2A N1A C1A 121.9(17) . . ?
C2A N1A Pt3 122.8(15) . . ?
C1A N1A Pt3 115.3(14) . . ?
C13A N2A C14A 121.4(19) . . ?
C13A N2A Pt4 123.8(16) . . ?
C14A N2A Pt4 114.6(15) . . ?
C28A N3A C27A 120.8(16) . . ?
C28A N3A Pt3 126.2(14) . . ?
C27A N3A Pt3 112.9(13) . . ?
C40A N4A C39A 121.9(19) . . ?
C40A N4A Pt4 122.5(16) . 3_766 ?
C39A N4A Pt4 115.6(17) . 3_766 ?
C3A C1A N1A 116.0(17) . . ?
N1A C2A C4A 123.6(19) . . ?
C1A C3A C5A 121.8(18) . . ?
C2A C4A C5A 121.4(19) . . ?
C4A C5A C6A 128(2) . . ?
C4A C5A C3A 115.0(18) . . ?
C6A C5A C3A 117(2) . . ?
C7A C6A C5A 175(2) . . ?
C6A C7A Pt1 169(2) . . ?
C9A C8A Pt1 172.8(18) . . ?
C8A C9A C10A 174(2) . . ?
C9A C10A C12A 123(2) . . ?
C9A C10A C11A 123(2) . . ?
C12A C10A C11A 113(2) . . ?
C13A C11A C10A 120(2) . . ?
C10A C12A C14A 125(2) . . ?
N2A C13A C11A 124(2) . . ?
N2A C14A C12A 116.5(19) . . ?
C16A C15A P1 115.5(14) . . ?
C18A C17A P1 116.4(14) . . ?
C20A C19A P1 108.8(13) . . ?
C22A C21A P2 113.0(15) . . ?
C24A C23A P2 113(2) . . ?
C26A C25A P2 105(2) . . ?
N3A C27A C29A 121(2) . . ?
N3A C28A C30A 120.3(19) . . ?
C31A C29A C27A 119(2) . . ?
C28A C30A C31A 121.1(18) . . ?
C29A C31A C30A 117.2(18) . . ?
C29A C31A C32A 121(2) . . ?
C30A C31A C32A 122(2) . . ?
C33A C32A C31A 178(3) . . ?
C32A C33A Pt2 174(3) . . ?
C35A C34A Pt2 175(3) . . ?
C34A C35A C36A 175(3) . . ?
C38A C36A C35A 125(3) . . ?
C38A C36A C37A 117(2) . . ?
C35A C36A C37A 117(3) . . ?
C39A C37A C36A 116(3) . . ?
C36A C38A C40A 121(3) . . ?
N4A C39A C37A 121(3) . . ?
N4A C40A C38A 123(2) . . ?
C43A C42A P3 113.1(15) . . ?
C45A C44A P3 108.7(16) . . ?
C47A C46A P3 110(2) . . ?
C49A C48A P4 128(2) . . ?
C51A C50A P4 126(2) . . ?
C53A C52A P4 127(2) . . ?
C3B C1B C2B 120(2) . . ?
C3B C1B P5 120.5(14) . . ?
C2B C1B P5 119.4(17) . . ?
C1B C2B C4B 121(2) . . ?
C1B C3B C5B 120(2) . . ?
C6B C4B C2B 117(2) . . ?
C6B C5B C3B 122(2) . . ?
C5B C6B C4B 121(2) . . ?
C8B C7B C9B 120.8(19) . . ?
C8B C7B P5 118.9(17) . . ?
C9B C7B P5 120.3(17) . . ?
C7B C8B C10B 120(2) . . ?
C11B C9B C7B 121(2) . . ?
C8B C10B C12B 117(2) . . ?
C9B C11B C12B 119(2) . . ?
C11B C12B C10B 121(2) . . ?
C15B C13B C14B 117.8(18) . . ?
C15B C13B P6 120.3(13) . . ?
C14B C13B P6 121.8(15) . . ?
C16B C14B C13B 122(2) . . ?
C13B C15B C17B 121.1(16) . . ?
C18B C16B C14B 118.1(17) . . ?
C18B C17B C15B 119(2) . . ?
C16B C18B C17B 122(2) . . ?
C21B C19B C20B 117(3) . . ?
C21B C19B P6 120(2) . . ?
C20B C19B P6 122(2) . . ?
C22B C20B C19B 129(3) . . ?
C19B C21B C23B 116(3) . . ?
C20B C22B C24B 114(4) . . ?
C24B C23B C21B 116(3) . . ?
C22B C24B C23B 128(4) . . ?
C27B C25B C26B 121(2) . . ?
C27B C25B P7 115.8(19) . . ?
C26B C25B P7 123.6(16) . . ?
C28B C26B C25B 125(2) . . ?
C25B C27B C29B 112(3) . . ?
C26B C28B C30B 121(3) . . ?
C30B C29B C27B 129(3) . . ?
C29B C30B C28B 112(3) . . ?
C32B C31B C33B 114(2) . . ?
C32B C31B P7 121.3(18) . . ?
C33B C31B P7 124.2(18) . . ?
C31B C32B C34B 121(2) . . ?
C35B C33B C31B 128(2) . . ?
C36B C34B C32B 122(2) . . ?
C33B C35B C36B 117(2) . . ?
C34B C36B C35B 117(2) . . ?
C39B C37B C38B 120.0(8) . . ?
C39B C37B P8 120.2(12) . . ?
C38B C37B P8 119.8(12) . . ?
C40B C38B C37B 119.8(8) . . ?
C37B C39B C41B 119.9(8) . . ?
C42B C40B C38B 120.1(8) . . ?
C42B C41B C39B 119.6(8) . . ?
C41B C42B C40B 120.0(8) . . ?
C44B C43B C45B 118.3(17) . . ?
C44B C43B P8 119.5(13) . . ?
C45B C43B P8 121.8(15) . . ?
C43B C44B C46B 121.2(19) . . ?
C47B C45B C43B 119.3(18) . . ?
C48B C46B C44B 121(2) . . ?
C48B C47B C45B 122(2) . . ?
C47B C48B C46B 118(2) . . ?
C2C C1C C5C 105.8(18) . . ?
C2C C1C P6 126.1(16) . . ?
C5C C1C P6 128.1(15) . . ?
C2C C1C Fe1 69.7(12) . . ?
C5C C1C Fe1 70.9(13) . . ?
P6 C1C Fe1 124.6(11) . . ?
C3C C2C C1C 106.2(19) . . ?
C3C C2C Fe1 69.6(12) . . ?
C1C C2C Fe1 68.1(11) . . ?
C2C C3C C4C 111(2) . . ?
C2C C3C Fe1 70.3(12) . . ?
C4C C3C Fe1 74.3(13) . . ?
C5C C4C C3C 110(2) . . ?
C5C C4C Fe1 69.0(12) . . ?
C3C C4C Fe1 66.6(13) . . ?
C4C C5C C1C 107.5(17) . . ?
C4C C5C Fe1 73.2(14) . . ?
C1C C5C Fe1 66.7(11) . . ?
C7C C6C C10C 103.3(17) . . ?
C7C C6C P5 135.2(15) . . ?
C10C C6C P5 121.4(17) . . ?
C7C C6C Fe1 69.8(11) . . ?
C10C C6C Fe1 68.0(11) . . ?
P5 C6C Fe1 127.9(10) . . ?
C8C C7C C6C 116.1(19) . . ?
C8C C7C Fe1 73.4(11) . . ?
C6C C7C Fe1 70.3(11) . . ?
C7C C8C C9C 105.3(19) . . ?
C7C C8C Fe1 68.6(13) . . ?
C9C C8C Fe1 68.6(13) . . ?
C8C C9C C10C 109(2) . . ?
C8C C9C Fe1 71.3(17) . . ?
C10C C9C Fe1 68.1(13) . . ?
C9C C10C C6C 106(2) . . ?
C9C C10C Fe1 70.7(15) . . ?
C6C C10C Fe1 69.1(12) . . ?
C12C C11C C15C 105.6(17) . . ?
C12C C11C P8 129.2(17) . . ?
C15C C11C P8 124.9(16) . . ?
C12C C11C Fe2 69.4(10) . . ?
C15C C11C Fe2 69.1(11) . . ?
P8 C11C Fe2 120.4(11) . . ?
C13C C12C C11C 109(2) . . ?
C13C C12C Fe2 72.8(12) . . ?
C11C C12C Fe2 69.7(11) . . ?
C12C C13C C14C 110(2) . . ?
C12C C13C Fe2 68.4(12) . . ?
C14C C13C Fe2 73.6(13) . . ?
C15C C14C C13C 104(2) . . ?
C15C C14C Fe2 64.8(14) . . ?
C13C C14C Fe2 65.7(13) . . ?
C14C C15C C11C 111.2(19) . . ?
C14C C15C Fe2 77.2(14) . . ?
C11C C15C Fe2 68.9(12) . . ?
C17C C16C C20C 104(2) . . ?
C17C C16C P7 134.0(19) . . ?
C20C C16C P7 122.2(15) . . ?
C17C C16C Fe2 69.0(12) . . ?
C20C C16C Fe2 71.7(12) . . ?
P7 C16C Fe2 122.4(11) . . ?
C18C C17C C16C 114(2) . . ?
C18C C17C Fe2 72.7(13) . . ?
C16C C17C Fe2 69.4(12) . . ?
C17C C18C C19C 111(2) . . ?
C17C C18C Fe2 69.7(13) . . ?
C19C C18C Fe2 73.5(12) . . ?
C18C C19C C20C 108(2) . . ?
C18C C19C Fe2 67.6(14) . . ?
C20C C19C Fe2 68.8(12) . . ?
C19C C20C C16C 104(2) . . ?
C19C C20C Fe2 69.5(13) . . ?
C16C C20C Fe2 65.1(13) . . ?
O1D S1D O2D 114.6(10) . . ?
O1D S1D O3D 113.2(10) . . ?
O2D S1D O3D 112.1(9) . . ?
O1D S1D C1D 107.2(13) . . ?
O2D S1D C1D 108.0(10) . . ?
O3D S1D C1D 100.5(12) . . ?
F1D C1D F3D 107.8(16) . . ?
F1D C1D F2D 103.3(16) . . ?
F3D C1D F2D 103.3(15) . . ?
F1D C1D S1D 117.0(16) . . ?
F3D C1D S1D 114.7(17) . . ?
F2D C1D S1D 109.4(15) . . ?
O4D S2D O5D 115.7(13) . . ?
O4D S2D O6D 114.2(13) . . ?
O5D S2D O6D 113.8(13) . . ?
O4D S2D C2D 101(2) . . ?
O5D S2D C2D 111.2(12) . . ?
O6D S2D C2D 98.3(19) . . ?
F6D C2D F4D 108.2(14) . . ?
F6D C2D F5D 104.3(15) . . ?
F4D C2D F5D 105.2(15) . . ?
F6D C2D S2D 116.9(16) . . ?
F4D C2D S2D 116.5(16) . . ?
F5D C2D S2D 104(2) . . ?
O7D S3D O8D 119.9(12) . . ?
O7D S3D O9D 106.4(11) . . ?
O8D S3D O9D 107.3(11) . . ?
O7D S3D C3D 107.7(10) . . ?
O8D S3D C3D 110.7(10) . . ?
O9D S3D C3D 103.6(11) . . ?
F9D C3D F7D 107.2(15) . . ?
F9D C3D F8D 103.3(14) . . ?
F7D C3D F8D 104.6(15) . . ?
F9D C3D S3D 115.2(13) . . ?
F7D C3D S3D 114.3(14) . . ?
F8D C3D S3D 111.0(12) . . ?
O11D S4D O10D 112.3(14) . . ?
O11D S4D O12D 109.8(13) . . ?
O10D S4D O12D 109.4(13) . . ?
O11D S4D C4D 109.7(13) . . ?
O10D S4D C4D 109.3(13) . . ?
O12D S4D C4D 106.1(12) . . ?
F10D C4D F12D 105.2(15) . . ?
F10D C4D F11D 104.9(14) . . ?
F12D C4D F11D 104.3(15) . . ?
F10D C4D S4D 116.9(14) . . ?
F12D C4D S4D 112.6(14) . . ?
F11D C4D S4D 111.9(13) . . ?
Cl1E C1E Cl2E 116.2(14) . . ?
Cl4E C2E Cl3E 122.1(19) . . ?
Cl5E C3E Cl6E 145(3) . . ?

loop_
_geom_bond_atom_site_label_1
_geom_bond_atom_site_label_2
_geom_bond_distance
_geom_bond_site_symmetry_2
_geom_bond_publ_flag
Pt1 C8A 2.04(2) . ?
Pt1 C7A 2.04(3) . ?
Pt1 P2 2.282(5) . ?
Pt1 P1 2.317(5) . ?
Pt2 C34A 1.97(2) . ?
Pt2 C33A 2.02(2) . ?
Pt2 P3 2.293(8) . ?
Pt2 P4 2.310(10) . ?
Pt3 N3A 2.125(14) . ?
Pt3 N1A 2.132(17) . ?
Pt3 P5 2.286(5) . ?
Pt3 P6 2.290(4) . ?
Pt4 N4A 2.069(15) 3_766 ?
Pt4 N2A 2.130(16) . ?
Pt4 P8 2.271(6) . ?
Pt4 P7 2.289(4) . ?
Fe1 C1C 1.99(2) . ?
Fe1 C10C 1.99(2) . ?
Fe1 C2C 2.015(19) . ?
Fe1 C7C 2.001(18) . ?
Fe1 C3C 2.01(2) . ?
Fe1 C6C 2.006(19) . ?
Fe1 C9C 2.02(3) . ?
Fe1 C5C 2.05(2) . ?
Fe1 C8C 2.06(2) . ?
Fe1 C4C 2.10(2) . ?
Fe2 C17C 1.99(2) . ?
Fe2 C11C 2.024(18) . ?
Fe2 C16C 1.99(2) . ?
Fe2 C12C 2.020(18) . ?
Fe2 C18C 2.024(19) . ?
Fe2 C15C 2.03(2) . ?
Fe2 C20C 2.09(2) . ?
Fe2 C13C 2.08(2) . ?
Fe2 C19C 2.10(2) . ?
Fe2 C14C 2.18(3) . ?
P1 C17A 1.820(14) . ?
P1 C15A 1.837(13) . ?
P1 C19A 1.848(14) . ?
P2 C25A 1.827(16) . ?
P2 C21A 1.827(14) . ?
P2 C23A 1.862(15) . ?
P3 C42A 1.811(13) . ?
P3 C46A 1.823(15) . ?
P3 C44A 1.835(15) . ?
P4 C50A 1.854(17) . ?
P4 C52A 1.861(17) . ?
P4 C48A 1.866(17) . ?
P5 C6C 1.78(2) . ?
P5 C1B 1.83(2) . ?
P5 C7B 1.84(2) . ?
P6 C19B 1.80(2) . ?
P6 C1C 1.79(2) . ?
P6 C13B 1.80(2) . ?
P7 C16C 1.77(2) . ?
P7 C31B 1.78(2) . ?
P7 C25B 1.83(2) . ?
P8 C37B 1.759(17) . ?
P8 C11C 1.789(19) . ?
P8 C43B 1.80(2) . ?
N1A C2A 1.26(2) . ?
N1A C1A 1.42(2) . ?
N2A C13A 1.27(2) . ?
N2A C14A 1.32(2) . ?
N3A C28A 1.29(2) . ?
N3A C27A 1.33(3) . ?
N4A C40A 1.31(3) . ?
N4A C39A 1.33(3) . ?
N4A Pt4 2.069(15) 3_766 ?
C1A C3A 1.30(2) . ?
C2A C4A 1.34(3) . ?
C3A C5A 1.51(3) . ?
C4A C5A 1.31(2) . ?
C5A C6A 1.39(3) . ?
C6A C7A 1.18(3) . ?
C8A C9A 1.17(3) . ?
C9A C10A 1.35(3) . ?
C10A C12A 1.36(3) . ?
C10A C11A 1.40(3) . ?
C11A C13A 1.33(3) . ?
C12A C14A 1.39(3) . ?
C15A C16A 1.514(16) . ?
C17A C18A 1.511(16) . ?
C19A C20A 1.518(16) . ?
C21A C22A 1.531(16) . ?
C23A C24A 1.513(18) . ?
C25A C26A 1.509(18) . ?
C27A C29A 1.37(2) . ?
C28A C30A 1.34(2) . ?
C29A C31A 1.35(3) . ?
C30A C31A 1.39(3) . ?
C31A C32A 1.43(3) . ?
C32A C33A 1.21(3) . ?
C34A C35A 1.23(3) . ?
C35A C36A 1.39(3) . ?
C36A C38A 1.32(3) . ?
C36A C37A 1.53(4) . ?
C37A C39A 1.45(3) . ?
C38A C40A 1.40(3) . ?
C42A C43A 1.518(17) . ?
C44A C45A 1.529(17) . ?
C46A C47A 1.527(17) . ?
C48A C49A 1.533(18) . ?
C50A C51A 1.528(18) . ?
C52A C53A 1.531(14) . ?
C1B C3B 1.34(3) . ?
C1B C2B 1.40(3) . ?
C2B C4B 1.42(3) . ?
C3B C5B 1.41(3) . ?
C4B C6B 1.43(3) . ?
C5B C6B 1.30(3) . ?
C7B C8B 1.34(3) . ?
C7B C9B 1.37(3) . ?
C8B C10B 1.37(3) . ?
C9B C11B 1.34(3) . ?
C10B C12B 1.42(3) . ?
C11B C12B 1.35(3) . ?
C13B C15B 1.38(3) . ?
C13B C14B 1.39(2) . ?
C14B C16B 1.37(3) . ?
C15B C17B 1.38(3) . ?
C16B C18B 1.36(3) . ?
C17B C18B 1.38(3) . ?
C19B C21B 1.34(3) . ?
C19B C20B 1.38(3) . ?
C20B C22B 1.35(3) . ?
C21B C23B 1.55(4) . ?
C22B C24B 1.28(4) . ?
C23B C24B 1.35(4) . ?
C25B C27B 1.37(3) . ?
C25B C26B 1.39(3) . ?
C26B C28B 1.32(3) . ?
C27B C29B 1.46(4) . ?
C28B C30B 1.42(3) . ?
C29B C30B 1.38(4) . ?
C31B C32B 1.32(3) . ?
C31B C33B 1.41(3) . ?
C32B C34B 1.43(3) . ?
C33B C35B 1.30(3) . ?
C34B C36B 1.35(3) . ?
C35B C36B 1.43(3) . ?
C37B C39B 1.377(14) . ?
C37B C38B 1.380(14) . ?
C38B C40B 1.383(14) . ?
C39B C41B 1.387(14) . ?
C40B C42B 1.377(14) . ?
C41B C42B 1.379(14) . ?
C43B C44B 1.372(15) . ?
C43B C45B 1.395(15) . ?
C44B C46B 1.379(15) . ?
C45B C47B 1.368(15) . ?
C46B C48B 1.375(16) . ?
C47B C48B 1.369(16) . ?
C1C C2C 1.44(2) . ?
C1C C5C 1.47(3) . ?
C2C C3C 1.38(3) . ?
C3C C4C 1.38(3) . ?
C4C C5C 1.35(3) . ?
C6C C7C 1.37(3) . ?
C6C C10C 1.46(3) . ?
C7C C8C 1.32(3) . ?
C8C C9C 1.40(3) . ?
C9C C10C 1.41(3) . ?
C11C C12C 1.41(3) . ?
C11C C15C 1.45(3) . ?
C12C C13C 1.36(3) . ?
C13C C14C 1.48(3) . ?
C14C C15C 1.38(3) . ?
C16C C17C 1.41(3) . ?
C16C C20C 1.50(3) . ?
C17C C18C 1.29(3) . ?
C18C C19C 1.37(3) . ?
C19C C20C 1.49(3) . ?
S1D O1D 1.384(14) . ?
S1D O2D 1.412(11) . ?
S1D O3D 1.450(14) . ?
S1D C1D 1.71(2) . ?
F1D C1D 1.34(2) . ?
F2D C1D 1.42(2) . ?
F3D C1D 1.35(2) . ?
S2D O4D 1.395(15) . ?
S2D O5D 1.395(12) . ?
S2D O6D 1.423(15) . ?
S2D C2D 1.717(16) . ?
F4D C2D 1.348(17) . ?
F5D C2D 1.388(17) . ?
F6D C2D 1.346(17) . ?
S3D O7D 1.397(12) . ?
S3D O8D 1.390(12) . ?
S3D O9D 1.515(13) . ?
S3D C3D 1.713(14) . ?
F7D C3D 1.351(15) . ?
F8D C3D 1.403(15) . ?
F9D C3D 1.355(15) . ?
S4D O11D 1.419(14) . ?
S4D O10D 1.413(14) . ?
S4D O12D 1.468(14) . ?
S4D C4D 1.709(15) . ?
F10D C4D 1.359(15) . ?
F11D C4D 1.396(16) . ?
F12D C4D 1.373(15) . ?
C1E Cl1E 1.668(16) . ?
C1E Cl2E 1.675(15) . ?
C2E Cl4E 1.682(16) . ?
C2E Cl3E 1.701(16) . ?
C3E Cl5E 1.646(17) . ?
C3E Cl6E 1.671(17) . ?
O9W O9W' 1.79(6) . ?
